data_7101204
loop_
_publ_author_name
'Dirk Walther'
'Reinald Fischer'
'Helmar Gorls'
'Jens Langer'
'Astrid Malassa'
'Gavin Vaughan'

_publ_section_title
;
A Key Step of the Formation of Acrylic Acid from CO~2~ and
Ethylene: The Transformation of a Nickelalactone into a
Nickel-acrylate Complex
;
_journal_issue 23
_journal_name_full 'Chemical Communications'
_journal_paper_doi 10.1039/b603540j
_journal_year 2006
_chemical_formula_sum 'C56 H56 Ni P4'
_chemical_formula_weight 911.60
_chemical_name_systematic
;
?
;
_space_group_IT_number 15
_symmetry_cell_setting monoclinic
_symmetry_space_group_name_Hall '-C 2yc'
_symmetry_space_group_name_H-M 'C 1 2/c 1'
_atom_sites_solution_hydrogens geom
_atom_sites_solution_primary direct
_atom_sites_solution_secondary difmap
_audit_creation_method SHELXL-97
_cell_angle_alpha 90.00
_cell_angle_beta 110.142(2)
_cell_angle_gamma 90.00
_cell_formula_units_Z 4
_cell_length_a 20.9448(4)
_cell_length_b 11.8350(3)
_cell_length_c 20.0660(4)
_cell_measurement_temperature 183(2)
_cell_volume 4669.79(18)
_computing_cell_refinement DENZO
_computing_data_collection COLLECT
_computing_data_reduction DENZO
_computing_molecular_graphics SHELXTL/PC
_computing_publication_material SHELXL-97
_computing_structure_refinement 'SHELXL-97 (Sheldrick, 1997)'
_computing_structure_solution 'SHELXS-97 (Sheldrick, 1990)'
_diffrn_ambient_temperature 183(2)
_diffrn_measured_fraction_theta_full 0.998
_diffrn_measured_fraction_theta_max 0.998
_diffrn_measurement_device_type KappaCCD
_diffrn_measurement_method 'phi- + omega-scan'
_diffrn_radiation_monochromator graphite
_diffrn_radiation_source 'fine-focus sealed tube'
_diffrn_radiation_type MoK\a
_diffrn_radiation_wavelength 0.71073
_diffrn_reflns_av_R_equivalents 0.0281
_diffrn_reflns_av_sigmaI/netI 0.0418
_diffrn_reflns_limit_h_max 27
_diffrn_reflns_limit_h_min -27
_diffrn_reflns_limit_k_max 14
_diffrn_reflns_limit_k_min -15
_diffrn_reflns_limit_l_max 25
_diffrn_reflns_limit_l_min -26
_diffrn_reflns_number 9633
_diffrn_reflns_theta_full 27.46
_diffrn_reflns_theta_max 27.46
_diffrn_reflns_theta_min 2.44
_exptl_absorpt_coefficient_mu 0.590
_exptl_absorpt_correction_type none
_exptl_crystal_colour red
_exptl_crystal_density_diffrn 1.297
_exptl_crystal_density_method 'not measured'
_exptl_crystal_description prism
_exptl_crystal_F_000 1920
_exptl_crystal_size_max 0.10
_exptl_crystal_size_mid 0.10
_exptl_crystal_size_min 0.08
_refine_diff_density_max 0.288
_refine_diff_density_min -0.296
_refine_diff_density_rms 0.050
_refine_ls_extinction_method none
_refine_ls_goodness_of_fit_ref 1.004
_refine_ls_hydrogen_treatment constr
_refine_ls_matrix_type full
_refine_ls_number_parameters 276
_refine_ls_number_reflns 5338
_refine_ls_number_restraints 0
_refine_ls_restrained_S_all 1.004
_refine_ls_R_factor_all 0.0489
_refine_ls_R_factor_gt 0.0329
_refine_ls_shift/su_max 0.001
_refine_ls_shift/su_mean 0.000
_refine_ls_structure_factor_coef Fsqd
_refine_ls_weighting_details 'calc w=1/[\s^2^(Fo^2^)+(0.0420P)^2^+2.5743P] where P=(Fo^2^+2Fc^2^)/3'
_refine_ls_weighting_scheme calc
_refine_ls_wR_factor_gt 0.0782
_refine_ls_wR_factor_ref 0.0857
_reflns_number_gt 4257
_reflns_number_total 5338
_reflns_threshold_expression >2sigma(I)
_cod_data_source_file b603540j.txt
_cod_depositor_comments
;
The following automatic conversions were performed:
'_exptl_absorpt_correction_type' value 'NONE' changed to 'none' according
to '/home/saulius/struct/CIF-dictionaries/cif_core.dic' dictionary named
'cif_core.dic' version 2.4.1 from 2010-06-29.

Automatic conversion script
Id: cif_fix_enum 1527 2010-12-29 10:47:43Z saulius 
;
_cod_original_sg_symbol_H-M C2/c
_cod_database_code 7101204

loop_
_symmetry_equiv_pos_as_xyz
'x, y, z'
'-x, y, -z+1/2'
'x+1/2, y+1/2, z'
'-x+1/2, y+1/2, -z+1/2'
'-x, -y, -z'
'x, -y, z-1/2'
'-x+1/2, -y+1/2, -z'
'x+1/2, -y+1/2, z-1/2'

loop_
_atom_site_label
_atom_site_type_symbol
_atom_site_fract_x
_atom_site_fract_y
_atom_site_fract_z
_atom_site_U_iso_or_equiv
_atom_site_adp_type
_atom_site_occupancy
_atom_site_symmetry_multiplicity
_atom_site_calc_flag
_atom_site_refinement_flags
Ni Ni 0.0000 0.95551(2) 0.7500 0.01985(9) Uani 1 2 d S
P1 P 0.07778(2) 1.04944(4) 0.72139(2) 0.02380(11) Uani 1 1 d .
P2 P -0.04523(2) 0.83862(3) 0.66037(2) 0.02231(10) Uani 1 1 d .
C1 C 0.11104(8) 0.96967(15) 0.66090(8) 0.0293(4) Uani 1 1 d .
H1A H 0.1503 1.0104 0.6556 0.035 Uiso 1 1 calc R
H1B H 0.1268 0.8943 0.6813 0.035 Uiso 1 1 calc R
C2 C 0.05478(9) 0.95599(15) 0.58725(8) 0.0307(4) Uani 1 1 d .
H2A H 0.0145 1.0001 0.5868 0.037 Uiso 1 1 calc R
H2B H 0.0713 0.9887 0.5508 0.037 Uiso 1 1 calc R
C3 C 0.03283(9) 0.83428(15) 0.56671(9) 0.0317(4) Uani 1 1 d .
H3A H 0.0709 0.7943 0.5584 0.038 Uiso 1 1 calc R
H3B H -0.0057 0.8353 0.5211 0.038 Uiso 1 1 calc R
C4 C 0.01130(8) 0.76555(15) 0.62022(8) 0.0283(3) Uani 1 1 d .
H4A H 0.0529 0.7413 0.6590 0.034 Uiso 1 1 calc R
H4B H -0.0121 0.6964 0.5962 0.034 Uiso 1 1 calc R
C5 C 0.15892(8) 1.10078(15) 0.78754(9) 0.0303(4) Uani 1 1 d .
C6 C 0.16417(10) 1.20985(17) 0.81454(10) 0.0417(5) Uani 1 1 d .
H6A H 0.1269 1.2603 0.7961 0.050 Uiso 1 1 calc R
C7 C 0.22263(11) 1.2469(2) 0.86785(12) 0.0555(6) Uani 1 1 d .
H7A H 0.2250 1.3219 0.8855 0.067 Uiso 1 1 calc R
C8 C 0.27687(11) 1.1751(2) 0.89486(12) 0.0556(6) Uani 1 1 d .
H8A H 0.3165 1.1995 0.9320 0.067 Uiso 1 1 calc R
C9 C 0.27344(10) 1.0681(2) 0.86797(11) 0.0491(5) Uani 1 1 d .
H9A H 0.3112 1.0187 0.8861 0.059 Uiso 1 1 calc R
C10 C 0.21508(9) 1.03098(17) 0.81437(10) 0.0385(4) Uani 1 1 d .
H10A H 0.2137 0.9567 0.7959 0.046 Uiso 1 1 calc R
C11 C 0.05423(9) 1.18143(15) 0.66838(9) 0.0314(4) Uani 1 1 d .
C12 C -0.00956(10) 1.22719(16) 0.65411(9) 0.0381(4) Uani 1 1 d .
H12A H -0.0402 1.1919 0.6732 0.046 Uiso 1 1 calc R
C13 C -0.03037(13) 1.32362(18) 0.61253(11) 0.0522(6) Uani 1 1 d .
H13A H -0.0747 1.3534 0.6033 0.063 Uiso 1 1 calc R
C14 C 0.01385(15) 1.37543(18) 0.58496(12) 0.0601(7) Uani 1 1 d .
H14A H 0.0003 1.4417 0.5569 0.072 Uiso 1 1 calc R
C15 C 0.07769(14) 1.33107(19) 0.59812(12) 0.0567(6) Uani 1 1 d .
H15A H 0.1081 1.3665 0.5787 0.068 Uiso 1 1 calc R
C16 C 0.09788(11) 1.23527(19) 0.63940(11) 0.0469(5) Uani 1 1 d .
H16A H 0.1422 1.2056 0.6482 0.056 Uiso 1 1 calc R
C17 C -0.08903(8) 0.71561(14) 0.68193(8) 0.0272(3) Uani 1 1 d .
C18 C -0.14662(9) 0.73685(16) 0.69954(9) 0.0327(4) Uani 1 1 d .
H18A H -0.1639 0.8117 0.6956 0.039 Uiso 1 1 calc R
C19 C -0.17957(10) 0.65201(17) 0.72271(9) 0.0389(4) Uani 1 1 d .
H19A H -0.2191 0.6689 0.7339 0.047 Uiso 1 1 calc R
C20 C -0.15473(11) 0.54273(17) 0.72948(11) 0.0446(5) Uani 1 1 d .
H20A H -0.1763 0.4843 0.7464 0.054 Uiso 1 1 calc R
C21 C -0.09852(12) 0.51999(17) 0.71146(12) 0.0492(5) Uani 1 1 d .
H21A H -0.0813 0.4451 0.7159 0.059 Uiso 1 1 calc R
C22 C -0.06632(10) 0.60481(15) 0.68683(10) 0.0390(4) Uani 1 1 d .
H22A H -0.0284 0.5866 0.6732 0.047 Uiso 1 1 calc R
C23 C -0.11383(8) 0.88379(15) 0.57876(8) 0.0265(3) Uani 1 1 d .
C24 C -0.15108(9) 0.80570(17) 0.52814(9) 0.0374(4) Uani 1 1 d .
H24A H -0.1411 0.7274 0.5354 0.045 Uiso 1 1 calc R
C25 C -0.20272(10) 0.8416(2) 0.46725(10) 0.0456(5) Uani 1 1 d .
H25A H -0.2273 0.7880 0.4327 0.055 Uiso 1 1 calc R
C26 C -0.21817(10) 0.9547(2) 0.45701(10) 0.0465(5) Uani 1 1 d .
H26A H -0.2541 0.9791 0.4159 0.056 Uiso 1 1 calc R
C27 C -0.18152(10) 1.03270(19) 0.50641(10) 0.0442(5) Uani 1 1 d .
H27A H -0.1918 1.1109 0.4990 0.053 Uiso 1 1 calc R
C28 C -0.12951(9) 0.99717(16) 0.56713(9) 0.0332(4) Uani 1 1 d .
H28A H -0.1045 1.0514 0.6010 0.040 Uiso 1 1 calc R

loop_
_atom_site_aniso_label
_atom_site_aniso_U_11
_atom_site_aniso_U_22
_atom_site_aniso_U_33
_atom_site_aniso_U_23
_atom_site_aniso_U_13
_atom_site_aniso_U_12
Ni 0.02190(15) 0.02085(15) 0.01606(14) 0.000 0.00557(10) 0.000
P1 0.0250(2) 0.0258(2) 0.0208(2) -0.00036(16) 0.00809(16) -0.00325(16)
P2 0.0238(2) 0.0236(2) 0.01751(19) -0.00120(16) 0.00452(15) -0.00009(16)
C1 0.0278(8) 0.0375(10) 0.0254(8) -0.0031(7) 0.0127(7) -0.0029(7)
C2 0.0336(9) 0.0393(10) 0.0211(8) 0.0002(7) 0.0119(7) -0.0013(7)
C3 0.0338(9) 0.0395(10) 0.0232(8) -0.0045(7) 0.0118(7) 0.0008(8)
C4 0.0303(8) 0.0290(9) 0.0250(8) -0.0048(7) 0.0089(6) 0.0011(7)
C5 0.0286(8) 0.0355(10) 0.0278(8) -0.0012(7) 0.0108(7) -0.0074(7)
C6 0.0381(10) 0.0411(11) 0.0426(11) -0.0102(9) 0.0097(8) -0.0065(8)
C7 0.0491(13) 0.0536(14) 0.0568(13) -0.0228(11) 0.0094(10) -0.0156(11)
C8 0.0388(11) 0.0743(17) 0.0448(12) -0.0120(12) 0.0030(9) -0.0198(11)
C9 0.0328(10) 0.0588(14) 0.0479(12) 0.0053(11) 0.0038(9) -0.0062(9)
C10 0.0316(9) 0.0414(11) 0.0396(10) 0.0037(8) 0.0085(8) -0.0048(8)
C11 0.0404(9) 0.0279(9) 0.0264(8) -0.0008(7) 0.0121(7) -0.0063(7)
C12 0.0525(11) 0.0334(10) 0.0310(9) 0.0035(8) 0.0178(8) 0.0037(9)
C13 0.0772(16) 0.0388(12) 0.0437(11) 0.0099(9) 0.0246(11) 0.0202(11)
C14 0.112(2) 0.0296(11) 0.0433(12) 0.0096(10) 0.0322(13) 0.0050(12)
C15 0.0850(18) 0.0405(12) 0.0505(13) 0.0066(10) 0.0309(12) -0.0178(12)
C16 0.0531(12) 0.0461(12) 0.0453(11) 0.0044(10) 0.0217(10) -0.0136(10)
C17 0.0316(8) 0.0271(9) 0.0186(7) -0.0021(6) 0.0032(6) -0.0045(7)
C18 0.0349(9) 0.0327(9) 0.0295(9) 0.0000(7) 0.0096(7) -0.0017(7)
C19 0.0365(10) 0.0468(12) 0.0337(9) 0.0015(9) 0.0126(8) -0.0096(8)
C20 0.0565(13) 0.0389(11) 0.0398(11) 0.0002(9) 0.0181(10) -0.0172(9)
C21 0.0699(14) 0.0264(10) 0.0546(13) 0.0021(9) 0.0256(11) -0.0026(9)
C22 0.0498(11) 0.0289(10) 0.0417(10) 0.0002(8) 0.0202(9) 0.0004(8)
C23 0.0249(8) 0.0346(9) 0.0195(7) 0.0019(7) 0.0069(6) -0.0002(7)
C24 0.0365(9) 0.0398(10) 0.0283(9) -0.0007(8) 0.0016(7) -0.0054(8)
C25 0.0382(10) 0.0614(14) 0.0267(9) -0.0001(9) -0.0021(8) -0.0121(10)
C26 0.0352(10) 0.0730(15) 0.0245(9) 0.0120(10) 0.0014(8) 0.0100(10)
C27 0.0500(12) 0.0502(12) 0.0302(10) 0.0130(9) 0.0110(9) 0.0178(10)
C28 0.0388(10) 0.0373(10) 0.0220(8) 0.0021(7) 0.0087(7) 0.0045(8)

loop_
_atom_type_symbol
_atom_type_description
_atom_type_scat_dispersion_real
_atom_type_scat_dispersion_imag
_atom_type_scat_source
C C 0.0033 0.0016 'International Tables Vol C Tables 4.2.6.8 and 6.1.1.4'
H H 0.0000 0.0000 'International Tables Vol C Tables 4.2.6.8 and 6.1.1.4'
P P 0.1023 0.0942 'International Tables Vol C Tables 4.2.6.8 and 6.1.1.4'
Ni Ni 0.3393 1.1124 'International Tables Vol C Tables 4.2.6.8 and 6.1.1.4'

loop_
_geom_angle_atom_site_label_1
_geom_angle_atom_site_label_2
_geom_angle_atom_site_label_3
_geom_angle
_geom_angle_site_symmetry_1
_geom_angle_site_symmetry_3
P1 Ni P1 119.46(2) . 2_556
P1 Ni P2 104.600(15) . .
P1 Ni P2 112.318(15) 2_556 .
P1 Ni P2 112.320(15) . 2_556
P1 Ni P2 104.599(15) 2_556 2_556
P2 Ni P2 102.38(2) . 2_556
C1 P1 C11 97.99(8) . .
C1 P1 C5 100.17(8) . .
C11 P1 C5 97.53(8) . .
C1 P1 Ni 113.07(6) . .
C11 P1 Ni 119.90(6) . .
C5 P1 Ni 123.62(5) . .
C23 P2 C17 97.94(7) . .
C23 P2 C4 99.64(7) . .
C17 P2 C4 100.16(8) . .
C23 P2 Ni 121.71(6) . .
C17 P2 Ni 114.27(5) . .
C4 P2 Ni 119.08(5) . .
C2 C1 P1 110.13(11) . .
C3 C2 C1 114.58(14) . .
C2 C3 C4 116.48(14) . .
C3 C4 P2 116.20(12) . .
C10 C5 C6 117.38(17) . .
C10 C5 P1 121.79(14) . .
C6 C5 P1 120.75(14) . .
C5 C6 C7 121.6(2) . .
C8 C7 C6 119.9(2) . .
C9 C8 C7 119.57(19) . .
C8 C9 C10 120.6(2) . .
C5 C10 C9 120.9(2) . .
C12 C11 C16 117.50(18) . .
C12 C11 P1 119.79(14) . .
C16 C11 P1 122.66(16) . .
C11 C12 C13 121.88(19) . .
C14 C13 C12 119.4(2) . .
C15 C14 C13 119.8(2) . .
C14 C15 C16 120.3(2) . .
C15 C16 C11 121.0(2) . .
C22 C17 C18 117.32(16) . .
C22 C17 P2 125.11(14) . .
C18 C17 P2 117.40(13) . .
C19 C18 C17 121.97(18) . .
C20 C19 C18 119.76(18) . .
C21 C20 C19 119.05(18) . .
C20 C21 C22 121.12(19) . .
C17 C22 C21 120.73(19) . .
C28 C23 C24 118.63(15) . .
C28 C23 P2 119.85(13) . .
C24 C23 P2 121.51(14) . .
C25 C24 C23 120.53(19) . .
C26 C25 C24 120.00(19) . .
C27 C26 C25 120.00(17) . .
C26 C27 C28 120.13(19) . .
C23 C28 C27 120.69(18) . .

loop_
_geom_bond_atom_site_label_1
_geom_bond_atom_site_label_2
_geom_bond_distance
_geom_bond_site_symmetry_2
Ni P1 2.2054(4) .
Ni P1 2.2054(4) 2_556
Ni P2 2.2073(4) .
Ni P2 2.2074(4) 2_556
P1 C1 1.8524(17) .
P1 C11 1.8583(18) .
P1 C5 1.8616(17) .
P2 C23 1.8471(15) .
P2 C17 1.8497(17) .
P2 C4 1.8591(16) .
C1 C2 1.549(2) .
C2 C3 1.525(3) .
C3 C4 1.533(2) .
C5 C10 1.385(3) .
C5 C6 1.390(3) .
C6 C7 1.391(3) .
C7 C8 1.372(3) .
C8 C9 1.369(3) .
C9 C10 1.392(3) .
C11 C12 1.377(3) .
C11 C16 1.395(3) .
C12 C13 1.392(3) .
C13 C14 1.376(3) .
C14 C15 1.375(4) .
C15 C16 1.382(3) .
C17 C22 1.387(3) .
C17 C18 1.392(2) .
C18 C19 1.386(3) .
C19 C20 1.383(3) .
C20 C21 1.372(3) .
C21 C22 1.392(3) .
C23 C28 1.382(3) .
C23 C24 1.396(2) .
C24 C25 1.390(3) .
C25 C26 1.376(3) .
C26 C27 1.378(3) .
C27 C28 1.391(2) .
